data_2002314
loop_
_publ_author_name
'Mueller-Buschbaum, Hk'
'Chales de Beaulieu, D'

_publ_section_title
;
Zur Besetzung von Oktaeder- und Tetraederpositionen in Bi2 Ga2 Fe2 O9
;
_journal_name_full
;
Zeitschrift fuer Naturforschung, Teil B. Anorganische Chemie,
Organische Chemie (33,1978-41,1986)
;
_journal_page_first 669
_journal_page_last 670
_journal_volume 33
_journal_year 1978
_chemical_formula_structural 'Bi2 Ga4 O9'
_chemical_formula_sum 'Bi2 Ga4 O9'
_chemical_name_systematic 'Dibismuth tetragallium oxide'
_space_group_IT_number 55
_symmetry_cell_setting orthorhombic
_symmetry_Int_Tables_number 55
_symmetry_space_group_name_Hall '-P 2 2ab'
_symmetry_space_group_name_H-M 'P b a m'
_cell_angle_alpha 90
_cell_angle_beta 90
_cell_angle_gamma 90
_cell_formula_units_Z 2
_cell_length_a 7.934
_cell_length_b 8.301
_cell_length_c 5.903
_cell_volume 388.8
_refine_ls_R_factor_all 0.1
_cod_database_code 2002314

loop_
_symmetry_equiv_pos_as_xyz
x,y,z
-x,-y,z
1/2+x,1/2-y,-z
1/2-x,1/2+y,-z
-x,-y,-z
x,y,-z
1/2-x,1/2+y,z
1/2+x,1/2-y,z

loop_
_atom_site_label
_atom_site_type_symbol
_atom_site_symmetry_multiplicity
_atom_site_Wyckoff_symbol
_atom_site_fract_x
_atom_site_fract_y
_atom_site_fract_z
_atom_site_occupancy
_atom_site_attached_hydrogens
_atom_site_calc_flag
Bi1 Bi3+ 4 g 0.174 0.329 0. 1. 0 d
Ga1 Ga3+ 4 e 0. 0. 0.259 1. 0 d
Ga2 Ga3+ 4 h 0.352 0.163 0.5 1. 0 d
O1 O2- 4 g 0.144 0.073 0. 1. 0 d
O2 O2- 4 h 0.131 0.095 0.5 1. 0 d
O3 O2- 8 i 0.37 0.292 0.245 1. 0 d
O4 O2- 2 d 0. 0.5 0.5 1. 0 d

loop_
_atom_type_symbol
_atom_type_oxidation_number
Bi3+ 3.000
Ga3+ 3.000
O2- -2.000
